data_7126584
loop_
_publ_author_name
'Ilin, Egor A.'
'Smirnov, Vladimir O.'
'Volodin, Alexander D.'
'Korlyukov, Alexander A.'
'Dilman, Alexander D.'

_publ_section_title
;
 ortho-Dialkylamino arylboranes as efficient reagents for difluorocarbene
 trapping.
;
_journal_issue 52
_journal_name_full 'Chemical communications (Cambridge, England)'
_journal_page_first 7140
_journal_page_last 7142
_journal_paper_doi 10.1039/d0cc02567d
_journal_volume 56
_journal_year 2020
_chemical_formula_moiety 'C15 H22 B F2 N O2'
_chemical_formula_sum 'C15 H22 B F2 N O2'
_chemical_formula_weight 297.14
_space_group_crystal_system orthorhombic
_space_group_IT_number 61
_space_group_name_Hall '-P 2ac 2ab'
_space_group_name_H-M_alt 'P b c a'
_atom_sites_solution_hydrogens geom
_atom_sites_solution_primary dual
_audit_creation_date 2019-08-30
_audit_creation_method
;
Olex2 1.2
(compiled 2018.05.29 svn.r3508 for OlexSys, GUI svn.r5506)
;
_audit_update_record
;
2020-04-07 deposited with the CCDC.	2020-05-20 downloaded from the CCDC.
;
_cell_angle_alpha 90
_cell_angle_beta 90
_cell_angle_gamma 90
_cell_formula_units_Z 8
_cell_length_a 10.6561(16)
_cell_length_b 15.0608(13)
_cell_length_c 19.6214(17)
_cell_measurement_reflns_used 1755
_cell_measurement_temperature 120
_cell_measurement_theta_max 72.101
_cell_measurement_theta_min 4.511
_cell_volume 3149.0(6)
_computing_cell_refinement 'SAINT v8.34A (Bruker, 2013)'
_computing_data_reduction 'SAINT v8.34A (Bruker, 2013)'
_computing_molecular_graphics 'Olex2 (Dolomanov et al., 2009)'
_computing_publication_material 'Olex2 (Dolomanov et al., 2009)'
_computing_structure_refinement 'ShelXL (Sheldrick, 2015)'
_computing_structure_solution 'ShelXT (Sheldrick, 2015)'
_diffrn_ambient_temperature 120
_diffrn_detector_area_resol_mean 8
_diffrn_measured_fraction_theta_full 1.000
_diffrn_measured_fraction_theta_max 0.995
_diffrn_measurement_device_type 'Bruker APEX-II CCD'
_diffrn_measurement_method '\f and \w scans'
_diffrn_radiation_monochromator graphite
_diffrn_radiation_type CuK\a
_diffrn_radiation_wavelength 1.54178
_diffrn_reflns_av_R_equivalents 0.0365
_diffrn_reflns_av_unetI/netI 0.0163
_diffrn_reflns_Laue_measured_fraction_full 1.000
_diffrn_reflns_Laue_measured_fraction_max 0.995
_diffrn_reflns_limit_h_max 12
_diffrn_reflns_limit_h_min -13
_diffrn_reflns_limit_k_max 18
_diffrn_reflns_limit_k_min -18
_diffrn_reflns_limit_l_max 23
_diffrn_reflns_limit_l_min -24
_diffrn_reflns_number 35164
_diffrn_reflns_point_group_measured_fraction_full 1.000
_diffrn_reflns_point_group_measured_fraction_max 0.995
_diffrn_reflns_theta_full 67.679
_diffrn_reflns_theta_max 72.253
_diffrn_reflns_theta_min 4.507
_diffrn_source 'sealed tube'
_diffrn_standards_number 0
_exptl_absorpt_coefficient_mu 0.808
_exptl_absorpt_correction_T_max 0.7536
_exptl_absorpt_correction_T_min 0.6282
_exptl_absorpt_correction_type multi-scan
_exptl_absorpt_process_details
'SADABS-2014/5 (Bruker,2014/5) was used for absorption correction. wR2(int) was 0.1242 before and 0.0524 after correction. The Ratio of minimum to maximum transmission is 0.8336. The \l/2 correction factor is 0.00150.'
_exptl_crystal_colour colourless
_exptl_crystal_colour_primary colourless
_exptl_crystal_density_diffrn 1.254
_exptl_crystal_description prism
_exptl_crystal_F_000 1264
_exptl_crystal_size_max 0.31
_exptl_crystal_size_mid 0.22
_exptl_crystal_size_min 0.14
_refine_diff_density_max 0.329
_refine_diff_density_min -0.206
_refine_diff_density_rms 0.037
_refine_ls_extinction_method none
_refine_ls_goodness_of_fit_ref 1.038
_refine_ls_hydrogen_treatment constr
_refine_ls_matrix_type full
_refine_ls_number_parameters 196
_refine_ls_number_reflns 3095
_refine_ls_number_restraints 0
_refine_ls_restrained_S_all 1.038
_refine_ls_R_factor_all 0.0353
_refine_ls_R_factor_gt 0.0323
_refine_ls_shift/su_max 0.001
_refine_ls_shift/su_mean 0.000
_refine_ls_structure_factor_coef Fsqd
_refine_ls_weighting_details 'w=1/[\s^2^(Fo^2^)+(0.0496P)^2^+0.8844P] where P=(Fo^2^+2Fc^2^)/3'
_refine_ls_weighting_scheme calc
_refine_ls_wR_factor_gt 0.0850
_refine_ls_wR_factor_ref 0.0877
_reflns_Friedel_coverage 0.000
_reflns_number_gt 2821
_reflns_number_total 3095
_reflns_threshold_expression 'I > 2\s(I)'
_cod_data_source_file d0cc02567d2.cif
_cod_data_source_block eg007
_cod_depositor_comments 'Adding full bibliography for 7126582--7126584.cif.'
_cod_database_code 7126584
_shelxl_version_number 2014/6
_shelx_space_group_comment
;
The symmetry employed for this shelxl refinement is uniquely defined
by the following loop, which should always be used as a source of
symmetry information in preference to the above space-group names.
They are only intended as comments.
;
_shelx_estimated_absorpt_t_max 0.895
_shelx_estimated_absorpt_t_min 0.788
_olex2_refinement_description
;
1. Fixed Uiso
 At 1.2 times of:
  All C(H) groups
 At 1.5 times of:
  All C(H,H,H) groups
2.a Aromatic/amide H refined with riding coordinates:
 C3(H3), C4(H4), C5(H5), C6(H6)
2.b Idealised Me refined as rotating group:
 C7(H7A,H7B,H7C), C8(H8A,H8B,H8C), C12(H12A,H12B,H12C), C13(H13A,H13B,H13C),
 C14(H14A,H14B,H14C), C15(H15A,H15B,H15C)
;
_olex2_submission_special_instructions 'No special instructions were received'

loop_
_space_group_symop_operation_xyz
'x, y, z'
'-x+1/2, -y, z+1/2'
'-x, y+1/2, -z+1/2'
'x+1/2, -y+1/2, -z'
'-x, -y, -z'
'x-1/2, y, -z-1/2'
'x, -y-1/2, z-1/2'
'-x-1/2, y-1/2, z'

loop_
_atom_site_label
_atom_site_type_symbol
_atom_site_fract_x
_atom_site_fract_y
_atom_site_fract_z
_atom_site_U_iso_or_equiv
_atom_site_adp_type
_atom_site_occupancy
_atom_site_site_symmetry_order
_atom_site_calc_flag
_atom_site_refinement_flags_posn
_atom_site_refinement_flags_adp
_atom_site_refinement_flags_occupancy
_atom_site_disorder_assembly
_atom_site_disorder_group
F1 F 0.31918(6) 0.76094(4) 0.70566(3) 0.02408(16) Uani 1 1 d . . . . .
F2 F 0.46786(6) 0.77783(4) 0.63196(3) 0.02774(17) Uani 1 1 d . . . . .
O1 O 0.20693(6) 0.64157(5) 0.60981(3) 0.01880(17) Uani 1 1 d . . . . .
O2 O 0.40482(7) 0.60677(5) 0.56499(4) 0.02188(18) Uani 1 1 d . . . . .
N1 N 0.49773(8) 0.67643(6) 0.71952(4) 0.0195(2) Uani 1 1 d . . . . .
C1 C 0.43523(9) 0.59192(7) 0.74121(5) 0.0186(2) Uani 1 1 d . . . . .
C2 C 0.35267(10) 0.55999(7) 0.69253(5) 0.0187(2) Uani 1 1 d . . . . .
C3 C 0.28884(10) 0.48194(7) 0.70924(5) 0.0213(2) Uani 1 1 d . . . . .
H3 H 0.2312 0.4569 0.6777 0.026 Uiso 1 1 calc R . . . .
C4 C 0.30917(11) 0.44069(7) 0.77179(6) 0.0243(2) Uani 1 1 d . . . . .
H4 H 0.2638 0.3884 0.7830 0.029 Uiso 1 1 calc R . . . .
C5 C 0.39531(11) 0.47527(7) 0.81813(5) 0.0255(2) Uani 1 1 d . . . . .
H5 H 0.4090 0.4457 0.8603 0.031 Uiso 1 1 calc R . . . .
C6 C 0.46129(10) 0.55238(7) 0.80344(5) 0.0226(2) Uani 1 1 d . . . . .
H6 H 0.5209 0.5767 0.8343 0.027 Uiso 1 1 calc R . . . .
C7 C 0.52358(11) 0.73857(7) 0.77775(6) 0.0248(2) Uani 1 1 d . . . . .
H7A H 0.4471 0.7461 0.8049 0.037 Uiso 1 1 calc GR . . . .
H7B H 0.5503 0.7963 0.7598 0.037 Uiso 1 1 calc GR . . . .
H7C H 0.5902 0.7138 0.8065 0.037 Uiso 1 1 calc GR . . . .
C8 C 0.61790(10) 0.65401(8) 0.68271(6) 0.0263(2) Uani 1 1 d . . . . .
H8A H 0.6712 0.6176 0.7123 0.039 Uiso 1 1 calc GR . . . .
H8B H 0.6622 0.7089 0.6709 0.039 Uiso 1 1 calc GR . . . .
H8C H 0.5984 0.6209 0.6410 0.039 Uiso 1 1 calc GR . . . .
C9 C 0.40351(10) 0.71449(7) 0.66691(5) 0.0195(2) Uani 1 1 d . . . . .
C10 C 0.20117(10) 0.65324(7) 0.53696(5) 0.0195(2) Uani 1 1 d . . . . .
C11 C 0.31328(10) 0.59477(7) 0.51196(5) 0.0210(2) Uani 1 1 d . . . . .
C12 C 0.07194(10) 0.62283(8) 0.51384(6) 0.0251(2) Uani 1 1 d . . . . .
H12A H 0.0582 0.5613 0.5283 0.038 Uiso 1 1 calc GR . . . .
H12B H 0.0665 0.6265 0.4641 0.038 Uiso 1 1 calc GR . . . .
H12C H 0.0077 0.6611 0.5343 0.038 Uiso 1 1 calc GR . . . .
C13 C 0.21866(12) 0.75173(8) 0.52083(6) 0.0278(2) Uani 1 1 d . . . . .
H13A H 0.1578 0.7867 0.5469 0.042 Uiso 1 1 calc GR . . . .
H13B H 0.2055 0.7617 0.4720 0.042 Uiso 1 1 calc GR . . . .
H13C H 0.3039 0.7699 0.5332 0.042 Uiso 1 1 calc GR . . . .
C14 C 0.28024(11) 0.49616(8) 0.50773(6) 0.0277(3) Uani 1 1 d . . . . .
H14A H 0.3568 0.4616 0.4999 0.042 Uiso 1 1 calc GR . . . .
H14B H 0.2216 0.4864 0.4700 0.042 Uiso 1 1 calc GR . . . .
H14C H 0.2412 0.4773 0.5506 0.042 Uiso 1 1 calc GR . . . .
C15 C 0.37085(12) 0.62442(9) 0.44440(6) 0.0300(3) Uani 1 1 d . . . . .
H15A H 0.4048 0.6846 0.4493 0.045 Uiso 1 1 calc GR . . . .
H15B H 0.3062 0.6241 0.4089 0.045 Uiso 1 1 calc GR . . . .
H15C H 0.4385 0.5836 0.4317 0.045 Uiso 1 1 calc GR . . . .
B1 B 0.33753(11) 0.62696(8) 0.62763(6) 0.0180(2) Uani 1 1 d . . . . .

loop_
_atom_site_aniso_label
_atom_site_aniso_U_11
_atom_site_aniso_U_22
_atom_site_aniso_U_33
_atom_site_aniso_U_23
_atom_site_aniso_U_13
_atom_site_aniso_U_12
F1 0.0227(3) 0.0221(3) 0.0275(3) -0.0048(2) -0.0029(2) 0.0026(2)
F2 0.0294(4) 0.0264(3) 0.0274(3) 0.0091(3) -0.0042(3) -0.0105(3)
O1 0.0174(4) 0.0232(4) 0.0157(3) 0.0001(3) -0.0014(3) -0.0003(3)
O2 0.0180(4) 0.0304(4) 0.0173(4) -0.0009(3) -0.0010(3) 0.0009(3)
N1 0.0168(4) 0.0229(4) 0.0188(4) 0.0012(3) -0.0017(3) -0.0025(3)
C1 0.0176(5) 0.0187(5) 0.0196(5) 0.0012(4) 0.0015(4) 0.0005(4)
C2 0.0184(5) 0.0196(5) 0.0182(5) -0.0003(4) 0.0010(4) 0.0022(4)
C3 0.0223(5) 0.0193(5) 0.0224(5) -0.0018(4) -0.0011(4) 0.0002(4)
C4 0.0291(6) 0.0182(5) 0.0255(5) 0.0022(4) 0.0035(4) -0.0008(4)
C5 0.0321(6) 0.0241(5) 0.0201(5) 0.0049(4) 0.0004(4) 0.0034(4)
C6 0.0228(5) 0.0263(5) 0.0186(5) 0.0008(4) -0.0021(4) 0.0016(4)
C7 0.0260(5) 0.0254(5) 0.0229(5) -0.0011(4) -0.0052(4) -0.0058(4)
C8 0.0170(5) 0.0346(6) 0.0274(5) 0.0028(5) 0.0026(4) -0.0009(4)
C9 0.0186(5) 0.0204(5) 0.0194(5) 0.0040(4) -0.0002(4) -0.0011(4)
C10 0.0215(5) 0.0211(5) 0.0160(5) 0.0012(4) -0.0024(4) 0.0006(4)
C11 0.0209(5) 0.0254(5) 0.0166(5) -0.0003(4) -0.0016(4) 0.0005(4)
C12 0.0227(5) 0.0303(6) 0.0222(5) -0.0018(4) -0.0059(4) 0.0016(4)
C13 0.0333(6) 0.0232(5) 0.0267(5) 0.0046(4) -0.0033(5) 0.0008(5)
C14 0.0293(6) 0.0255(5) 0.0284(6) -0.0044(5) -0.0028(5) 0.0031(5)
C15 0.0287(6) 0.0430(7) 0.0184(5) -0.0012(5) 0.0021(4) -0.0026(5)
B1 0.0181(5) 0.0186(5) 0.0173(5) 0.0011(4) -0.0004(4) -0.0012(4)

loop_
_atom_type_symbol
_atom_type_description
_atom_type_scat_dispersion_real
_atom_type_scat_dispersion_imag
_atom_type_scat_source
C C 0.0181 0.0091 'International Tables Vol C Tables 4.2.6.8 and 6.1.1.4'
H H 0.0000 0.0000 'International Tables Vol C Tables 4.2.6.8 and 6.1.1.4'
B B 0.0090 0.0039 'International Tables Vol C Tables 4.2.6.8 and 6.1.1.4'
F F 0.0727 0.0534 'International Tables Vol C Tables 4.2.6.8 and 6.1.1.4'
N N 0.0311 0.0180 'International Tables Vol C Tables 4.2.6.8 and 6.1.1.4'
O O 0.0492 0.0322 'International Tables Vol C Tables 4.2.6.8 and 6.1.1.4'

loop_
_geom_angle_atom_site_label_1
_geom_angle_atom_site_label_2
_geom_angle_atom_site_label_3
_geom_angle
_geom_angle_site_symmetry_1
_geom_angle_site_symmetry_3
_geom_angle_publ_flag
C10 O1 B1 107.34(7) . . ?
C11 O2 B1 107.65(8) . . ?
C1 N1 C7 113.25(8) . . ?
C1 N1 C8 108.86(8) . . ?
C1 N1 C9 102.44(7) . . ?
C7 N1 C8 110.36(8) . . ?
C7 N1 C9 113.26(8) . . ?
C8 N1 C9 108.29(8) . . ?
C2 C1 N1 112.43(9) . . ?
C2 C1 C6 125.84(10) . . ?
C6 C1 N1 121.73(9) . . ?
C1 C2 C3 116.08(9) . . ?
C1 C2 B1 112.72(9) . . ?
C3 C2 B1 130.90(9) . . ?
C4 C3 C2 120.43(10) . . ?
C3 C4 C5 120.73(10) . . ?
C6 C5 C4 120.74(10) . . ?
C1 C6 C5 116.15(10) . . ?
F1 C9 N1 104.14(8) . . ?
F1 C9 B1 112.37(8) . . ?
F2 C9 F1 104.63(8) . . ?
F2 C9 N1 105.58(8) . . ?
F2 C9 B1 121.98(8) . . ?
N1 C9 B1 106.63(8) . . ?
O1 C10 C11 102.11(8) . . ?
O1 C10 C12 107.32(8) . . ?
O1 C10 C13 108.57(8) . . ?
C12 C10 C11 115.40(9) . . ?
C12 C10 C13 109.94(9) . . ?
C13 C10 C11 112.87(9) . . ?
O2 C11 C10 102.75(8) . . ?
O2 C11 C14 108.53(8) . . ?
O2 C11 C15 108.60(9) . . ?
C14 C11 C10 112.85(9) . . ?
C15 C11 C10 114.49(9) . . ?
C15 C11 C14 109.23(9) . . ?
O1 B1 O2 107.50(8) . . ?
O1 B1 C2 112.10(8) . . ?
O1 B1 C9 113.11(8) . . ?
O2 B1 C2 118.75(9) . . ?
O2 B1 C9 110.18(8) . . ?
C2 B1 C9 94.91(8) . . ?

loop_
_geom_bond_atom_site_label_1
_geom_bond_atom_site_label_2
_geom_bond_distance
_geom_bond_site_symmetry_2
_geom_bond_publ_flag
F1 C9 1.3693(12) . ?
F2 C9 1.3602(12) . ?
O1 C10 1.4417(12) . ?
O1 B1 1.4517(13) . ?
O2 C11 1.4376(12) . ?
O2 B1 1.4551(13) . ?
N1 C1 1.4982(13) . ?
N1 C7 1.5024(14) . ?
N1 C8 1.5084(13) . ?
N1 C9 1.5500(13) . ?
C1 C2 1.3847(15) . ?
C1 C6 1.3867(14) . ?
C2 C3 1.3970(15) . ?
C2 B1 1.6325(15) . ?
C3 C4 1.3925(15) . ?
C4 C5 1.3930(16) . ?
C5 C6 1.3878(16) . ?
C9 B1 1.6812(15) . ?
C10 C11 1.5631(14) . ?
C10 C12 1.5204(14) . ?
C10 C13 1.5281(15) . ?
C11 C14 1.5285(15) . ?
C11 C15 1.5275(14) . ?
